data_8100901
loop_
_publ_author_name
'Boy, Insan'
'Sch\"afer, Gerd'
'Kniep, R\"udiger'

_publ_section_title
;
Crystal structure of sodium iron(II) diaqua catena-[monoboro-diphosphate] 
monohydrate, NaFe(H~2~O)~2~[BP~2~O~8~] &#x00B7; H~2~O, and of potassium 
iron(II) diaqua catena-[monoboro-diphosphate] hemihydrate, KFe(H~2~O)
~2~[BP~2~O~8~] &#x00B7; 0.5H~2~O
;
_journal_issue 1
_journal_name_full 'Zeitschrift f\"ur Kristallographie - New Crystal Structures'
_journal_page_first 13
_journal_page_last 14
_journal_volume 216
_journal_year 2001
_chemical_formula_structural 'Na Fe(H2 O)2 [B P2 O8] * H2 O'
_chemical_formula_sum 'B Fe Na O11 P2'
_chemical_formula_weight 327.59
_space_group_IT_number 178
_symmetry_cell_setting hexagonal
_symmetry_space_group_name_Hall 'P 61 2 (0 0 5)'
_symmetry_space_group_name_H-M 'P 61 2 2'
_cell_angle_alpha 90.00
_cell_angle_beta 90.00
_cell_angle_gamma 120.00
_cell_formula_units_Z 6
_cell_length_a 9.467(2)
_cell_length_b 9.467(2)
_cell_length_c 15.861(2)
_cell_measurement_temperature 293(2)
_cell_volume 1231.1(4)
_diffrn_ambient_temperature 293(2)
_exptl_crystal_density_diffrn 2.651
_cod_database_code 8100901

loop_
_symmetry_equiv_pos_as_xyz
'x, y, z'
'x-y, x, z+1/6'
'-y, x-y, z+1/3'
'-x, -y, z+1/2'
'-x+y, -x, z+2/3'
'y, -x+y, z+5/6'
'x-y, -y, -z'
'-y, -x, -z+5/6'
'-x, -x+y, -z+2/3'
'-x+y, y, -z+1/2'
'y, x, -z+1/3'
'x, x-y, -z+1/6'

loop_
_atom_site_label
_atom_site_type_symbol
_atom_site_fract_x
_atom_site_fract_y
_atom_site_fract_z
_atom_site_U_iso_or_equiv
_atom_site_adp_type
_atom_site_occupancy
_atom_site_symmetry_multiplicity
_atom_site_Wyckoff_symbol
_atom_site_calc_flag
_atom_site_refinement_flags
_atom_site_disorder_assembly
_atom_site_disorder_group
Na1 Na 0.1950(6) 0.3901(12) 0.2500 0.085(3) Uani 1 6 b d S . .
Fe1 Fe 0.55081(11) 0.1016(2) 0.2500 0.0101(6) Uani 1 6 b d S . .
B1 B 0.8478(9) 0.6955(18) 0.2500 0.010(4) Uani 1 6 b d S . .
P1 P 0.3891(3) 0.1674(3) 0.41538(17) 0.0121(7) Uani 1 12 c d . . .
O1 O 0.2158(8) 0.0203(7) 0.3998(4) 0.0101(17) Uani 1 12 c d . . .
O2 O 0.2949(8) 0.4909(8) 0.1120(4) 0.0164(18) Uani 1 12 c d . . .
O3 O 0.3884(9) 0.3148(8) 0.3807(4) 0.0132(17) Uani 1 12 c d . . .
O4 O 0.4201(7) 0.1820(7) 0.5122(4) 0.0080(15) Uani 1 12 c d . . .
O5 O 0.6199(8) 0.1355(8) 0.1219(4) 0.0120(16) Uani 1 12 c d . . .
O6 O 0.129(2) 0.0000 0.0000 0.143(9) Uani 1 6 a d S . .

loop_
_atom_site_aniso_label
_atom_site_aniso_U_11
_atom_site_aniso_U_22
_atom_site_aniso_U_33
_atom_site_aniso_U_23
_atom_site_aniso_U_13
_atom_site_aniso_U_12
Na1 0.109(6) 0.085(8) 0.054(6) 0.000 0.008(5) 0.042(4)
Fe1 0.0112(9) 0.0106(11) 0.0082(10) 0.000 0.0019(8) 0.0053(6)
B1 0.012(7) 0.007(8) 0.009(9) 0.000 0.001(7) 0.003(4)
P1 0.0146(14) 0.0115(14) 0.0087(14) 0.0011(12) 0.0019(13) 0.0053(12)
O1 0.008(4) 0.006(3) 0.014(4) -0.003(3) -0.006(3) 0.001(3)
O2 0.015(4) 0.018(4) 0.012(4) -0.006(3) -0.005(3) 0.006(3)
O3 0.018(4) 0.009(4) 0.012(3) 0.000(3) 0.001(3) 0.006(3)
O4 0.004(4) 0.008(4) 0.007(3) 0.001(3) 0.000(3) -0.001(3)
O5 0.019(4) 0.012(4) 0.009(3) 0.002(3) 0.002(3) 0.011(3)
O6 0.092(11) 0.090(15) 0.25(3) 0.096(16) 0.048(8) 0.045(7)

loop_
_geom_bond_atom_site_label_1
_geom_bond_atom_site_label_2
_geom_bond_distance
_geom_bond_site_symmetry_2
_geom_bond_publ_flag
Na1 O2 2.386(7) 10 ?
Na1 O2 2.386(7) . ?
Na1 O5 2.579(10) 11 ?
Na1 O5 2.579(10) 2 ?
Na1 O6 2.591(15) 3 ?
Na1 O6 2.591(15) 2 ?
Na1 Fe1 3.381(4) 2 ?
Na1 Fe1 3.381(4) 6_564 ?
Na1 Na1 4.149(8) 2 ?
Na1 Na1 4.149(8) 6_554 ?
Fe1 O3 2.089(6) 6_554 ?
Fe1 O3 2.089(6) 9_655 ?
Fe1 O5 2.109(6) 10_655 ?
Fe1 O5 2.109(6) . ?
Fe1 O2 2.216(7) 11 ?
Fe1 O2 2.216(7) 2_655 ?
Fe1 Na1 3.381(4) 6_554 ?
Fe1 Na1 3.381(4) 2_655 ?
B1 O1 1.456(11) 6_664 ?
B1 O1 1.456(11) 9_665 ?
B1 O4 1.498(11) 5_664 ?
B1 O4 1.498(11) 8_665 ?
P1 O5 1.496(7) 10_655 ?
P1 O3 1.503(7) . ?
P1 O1 1.552(7) . ?
P1 O4 1.556(6) . ?
O1 B1 1.456(11) 2_545 ?
O2 Fe1 2.216(7) 6_564 ?
O3 Fe1 2.089(6) 2 ?
O4 B1 1.498(11) 3_655 ?
O5 P1 1.496(7) 10_655 ?
O5 Na1 2.579(10) 6_554 ?
O6 Na1 2.591(15) 5_554 ?
O6 Na1 2.591(15) 6_554 ?
